data_4511925
loop_
_publ_author_name
'Patil, Rahul S.'
'Mossine, Andrew V.'
'Kumari, Harshita'
'Barnes, Charles L.'
'Atwood, Jerry L.'

_publ_section_title
;
 Engineering Void Space Enclosed within Resorcin[4]arene-Based
 Supramolecular Frameworks
;
_journal_issue 10
_journal_name_full 'Crystal Growth &amp; Design'
_journal_page_first 5212
_journal_paper_doi 10.1021/cg501014c
_journal_volume 14
_journal_year 2014
_chemical_formula_moiety 'C40H48O8, 3(C10H8N2), 3(C2H6O1)'
_chemical_formula_sum 'C116 H117.7 N6 O19'
_chemical_formula_weight 1899.86
_chemical_name_common 'RsC3, bpy, ethanol'
_chemical_name_systematic 'C-propylresorcinol[4]arene, 4,4'-bipyridine, ethanol'
_space_group_IT_number 2
_symmetry_cell_setting triclinic
_symmetry_Int_Tables_number 2
_symmetry_space_group_name_Hall '-P 1'
_symmetry_space_group_name_H-M 'P -1'
_atom_sites_solution_hydrogens geom
_atom_sites_solution_primary direct
_atom_sites_solution_secondary difmap
_audit_creation_method SHELXL-97
_cell_angle_alpha 94.2100(10)
_cell_angle_beta 102.1800(10)
_cell_angle_gamma 95.9030(10)
_cell_formula_units_Z 2
_cell_length_a 13.9236(11)
_cell_length_b 16.3535(13)
_cell_length_c 23.4788(19)
_cell_measurement_reflns_used 6466
_cell_measurement_temperature 173(2)
_cell_measurement_theta_max 22.49
_cell_measurement_theta_min 2.41
_cell_volume 5173.1(7)
_computing_cell_refinement 'APEX2 (Bruker AXS, 2008)'
_computing_data_collection 'APEX2 (Bruker AXS, 2008)'
_computing_data_reduction 'APEX2 (Bruker AXS, 2008)'
_computing_molecular_graphics 'X-SEED, Barbour, 2001'
_computing_publication_material 'CIFTAB (Sheldrick, 2013)'
_computing_structure_refinement 'SHELXL-2013 (Sheldrick, 2013)'
_computing_structure_solution 'SHELXS-2013 (Sheldrick, 2013)'
_diffrn_ambient_temperature 173(2)
_diffrn_measured_fraction_theta_full 0.998
_diffrn_measured_fraction_theta_max 0.998
_diffrn_measurement_device_type 'Bruker APEXII CCD area detector'
_diffrn_measurement_method 'omega scans'
_diffrn_radiation_monochromator graphite
_diffrn_radiation_type MoK\a
_diffrn_radiation_wavelength 0.71073
_diffrn_reflns_av_R_equivalents 0.0482
_diffrn_reflns_av_sigmaI/netI 0.0583
_diffrn_reflns_limit_h_max 15
_diffrn_reflns_limit_h_min -15
_diffrn_reflns_limit_k_max 18
_diffrn_reflns_limit_k_min -18
_diffrn_reflns_limit_l_max 26
_diffrn_reflns_limit_l_min -26
_diffrn_reflns_number 43932
_diffrn_reflns_theta_full 23.25
_diffrn_reflns_theta_max 23.25
_diffrn_reflns_theta_min 1.47
_diffrn_source 'fine-focus sealed tube'
_diffrn_standards_decay_% 0.0
_exptl_absorpt_coefficient_mu 0.083
_exptl_absorpt_correction_T_max 0.99
_exptl_absorpt_correction_T_min 0.89
_exptl_absorpt_correction_type multi-scan
_exptl_absorpt_process_details
;
 Data were corrected for decay and absorption using the program SADABS 
 (Sheldrick, G. M. (2003). SADABS. Version 2.10. University of
 G\"ottingen, Germany).
;
_exptl_crystal_colour Colourless
_exptl_crystal_density_diffrn 1.220
_exptl_crystal_density_method 'not measured'
_exptl_crystal_description 'plate '
_exptl_crystal_F_000 2015
_exptl_crystal_size_max 0.25
_exptl_crystal_size_mid 0.10
_exptl_crystal_size_min 0.05
_refine_diff_density_max 0.784
_refine_diff_density_min -0.591
_refine_diff_density_rms 0.054
_refine_ls_extinction_method none
_refine_ls_goodness_of_fit_ref 1.016
_refine_ls_hydrogen_treatment constr
_refine_ls_matrix_type full
_refine_ls_number_parameters 1364
_refine_ls_number_reflns 14819
_refine_ls_number_restraints 0
_refine_ls_restrained_S_all 1.016
_refine_ls_R_factor_all 0.0980
_refine_ls_R_factor_gt 0.0575
_refine_ls_shift/su_max 1.892
_refine_ls_shift/su_mean 0.042
_refine_ls_structure_factor_coef Fsqd
_refine_ls_weighting_details 'calc w=1/[\s^2^(Fo^2^)+(0.0881P)^2^+3.5913P] where P=(Fo^2^+2Fc^2^)/3'
_refine_ls_weighting_scheme calc
_refine_ls_wR_factor_gt 0.1483
_refine_ls_wR_factor_ref 0.1756
_reflns_number_gt 9569
_reflns_number_total 14819
_reflns_threshold_expression >2sigma(I)
_cod_data_source_file cg501014c_si_004.cif
_cod_data_source_block h:\xrdlab~1\rsc3_l~1\rsa650~1\work\rp2493b
_cod_depositor_comments 'Adding full bibliography for 4511919--4511929.cif.'
_cod_original_formula_sum 'C116 H117.70 N6 O19'
_cod_database_code 4511925

loop_
_symmetry_equiv_pos_as_xyz
'x, y, z'
'-x, -y, -z'

loop_
_atom_site_label
_atom_site_type_symbol
_atom_site_fract_x
_atom_site_fract_y
_atom_site_fract_z
_atom_site_U_iso_or_equiv
_atom_site_adp_type
_atom_site_occupancy
_atom_site_symmetry_multiplicity
_atom_site_calc_flag
_atom_site_refinement_flags
_atom_site_disorder_assembly
_atom_site_disorder_group
C7 C 0.1038(17) 1.2806(16) 0.1066(13) 0.167(15) Uani 0.50 1 d P A 1
H7A H 0.0609 1.2701 0.1346 0.200 Uiso 0.50 1 calc PR A 1
H7B H 0.1476 1.3326 0.1220 0.200 Uiso 0.50 1 calc PR A 1
C37 C 1.0099(13) 0.9635(10) 0.0836(7) 0.050(4) Uani 0.25 1 d P B 2
H37A H 0.9705 0.9919 0.1069 0.075 Uiso 0.25 1 calc PR B 2
H37B H 1.0230 0.9974 0.0527 0.075 Uiso 0.25 1 calc PR B 2
H37C H 1.0728 0.9546 0.1088 0.075 Uiso 0.25 1 calc PR B 2
C40 C 0.0267(8) 1.2623(6) 0.1246(4) 0.060(3) Uani 0.50 1 d P A 2
H40A H -0.0049 1.2050 0.1178 0.091 Uiso 0.50 1 calc PR A 2
H40B H -0.0201 1.2985 0.1062 0.091 Uiso 0.50 1 calc PR A 2
H40C H 0.0465 1.2787 0.1668 0.091 Uiso 0.50 1 calc PR A 2
O1A O 0.4081(2) 1.23256(15) 0.00736(10) 0.0470(7) Uani 1 1 d . . .
C1A C 0.3390(3) 1.1036(2) 0.11752(15) 0.0362(9) Uani 1 1 d . . .
H1A H 0.2900 1.0967 0.1400 0.043 Uiso 1 1 calc R . .
O2A O 0.55714(19) 1.01163(15) 0.09463(11) 0.0428(7) Uani 1 1 d . . .
C2A C 0.3346(3) 1.1673(2) 0.08138(15) 0.0369(9) Uani 1 1 d . D .
O3A O 0.56648(18) 0.88578(14) 0.20967(10) 0.0364(6) Uani 1 1 d . . .
C3A C 0.4055(3) 1.1746(2) 0.04681(15) 0.0401(10) Uani 1 1 d . . .
H3A H 0.3614 1.1347 0.0155 0.048 Uiso 1 1 calc R . .
O4A O 0.66634(17) 1.06911(14) 0.38709(9) 0.0343(6) Uani 1 1 d . . .
C4A C 0.4794(3) 1.1224(2) 0.05121(15) 0.0381(9) Uani 1 1 d . . .
H4A H 0.5274 1.1283 0.0279 0.046 Uiso 1 1 calc R . .
O5A O 0.71878(16) 1.23129(14) 0.35591(10) 0.0335(6) Uani 1 1 d . . .
C5A C 0.4825(3) 1.0616(2) 0.08990(15) 0.0365(9) Uani 1 1 d . . .
O6A O 0.62121(18) 1.45946(14) 0.25181(10) 0.0360(6) Uani 1 1 d . . .
C6A C 0.4106(3) 1.0490(2) 0.12297(14) 0.0338(9) Uani 1 1 d . . .
O7A O 0.4290(2) 1.55441(15) 0.17865(11) 0.0455(7) Uani 1 1 d . D .
C7A C 0.4135(3) 0.9780(2) 0.16148(15) 0.0352(9) Uani 1 1 d . . .
H7A1 H 0.4447 0.9344 0.1423 0.042 Uiso 1 1 calc R . .
O8A O 0.2935(2) 1.36060(15) 0.00961(10) 0.0480(7) Uani 1 1 d . D .
C8A C 0.4702(2) 1.0706(2) 0.25793(14) 0.0297(8) Uani 1 1 d . . .
H8A H 0.4204 1.1041 0.2434 0.036 Uiso 1 1 calc R . .
C9A C 0.4806(3) 1.0024(2) 0.22230(14) 0.0303(8) Uani 1 1 d . . .
C10A C 0.5550(3) 0.9536(2) 0.24423(15) 0.0313(9) Uani 1 1 d . . .
C11A C 0.6169(3) 0.9763(2) 0.29892(15) 0.0321(9) Uani 1 1 d . . .
H11A H 0.6687 0.9444 0.3129 0.038 Uiso 1 1 calc R . .
C12A C 0.6037(3) 1.0454(2) 0.33353(14) 0.0303(9) Uani 1 1 d . . .
C13A C 0.5285(3) 1.0932(2) 0.31391(14) 0.0296(8) Uani 1 1 d . . .
C14A C 0.5124(3) 1.1673(2) 0.35288(14) 0.0310(8) Uani 1 1 d . . .
H14A H 0.5578 1.1665 0.3920 0.037 Uiso 1 1 calc R . .
C15A C 0.4741(3) 1.2997(2) 0.30561(14) 0.0315(8) Uani 1 1 d . . .
H15A H 0.4066 1.2850 0.3063 0.038 Uiso 1 1 calc R . .
C16A C 0.5429(3) 1.2477(2) 0.32918(14) 0.0301(8) Uani 1 1 d . . .
C17A C 0.6428(3) 1.2726(2) 0.33004(14) 0.0276(8) Uani 1 1 d . . .
C18A C 0.6696(3) 1.3431(2) 0.30417(14) 0.0301(8) Uani 1 1 d . . .
H18A H 0.7371 1.3587 0.3039 0.036 Uiso 1 1 calc R . .
C19A C 0.5977(3) 1.3903(2) 0.27879(14) 0.0301(8) Uani 1 1 d . . .
C20A C 0.4991(3) 1.3715(2) 0.28122(14) 0.0293(8) Uani 1 1 d . D .
C21A C 0.4242(3) 1.4288(2) 0.25689(15) 0.0358(9) Uani 1 1 d . . .
H21A H 0.4548 1.4875 0.2671 0.043 Uiso 1 1 calc R C 1
C22A C 0.3495(3) 1.3338(2) 0.16488(15) 0.0354(9) Uani 1 1 d . . .
H22A H 0.3467 1.2903 0.1894 0.042 Uiso 1 1 calc R D .
C23A C 0.3895(3) 1.4118(2) 0.19091(15) 0.0342(9) Uani 1 1 d . D .
C24A C 0.3927(3) 1.4755(2) 0.15410(16) 0.0380(9) Uani 1 1 d . . .
C25A C 0.3606(3) 1.4585(2) 0.09410(15) 0.0385(9) Uani 1 1 d . D .
H25A H 0.3647 1.5015 0.0694 0.046 Uiso 1 1 calc R . .
C26A C 0.3223(3) 1.3791(2) 0.06994(15) 0.0398(10) Uani 1 1 d . . .
C27A C 0.3130(3) 1.3151(2) 0.10514(15) 0.0390(10) Uani 1 1 d . D .
C28A C 0.2606(3) 1.2299(2) 0.07945(16) 0.0408(10) Uani 1 1 d . . .
H28A H 0.2316 1.2342 0.0372 0.049 Uiso 1 1 calc R D .
C29A C 0.3108(3) 0.9378(2) 0.16515(16) 0.0412(10) Uani 1 1 d . . .
H29A H 0.2764 0.9794 0.1831 0.049 Uiso 1 1 calc R . .
H29B H 0.2715 0.9200 0.1250 0.049 Uiso 1 1 calc R . .
C30A C 0.3150(3) 0.8634(2) 0.20088(18) 0.0503(11) Uani 1 1 d . . .
H30A H 0.3667 0.8307 0.1915 0.060 Uiso 1 1 calc R . .
H30B H 0.3346 0.8833 0.2430 0.060 Uiso 1 1 calc R . .
C31A C 0.2181(3) 0.8080(2) 0.18964(19) 0.0517(11) Uani 1 1 d . . .
H31A H 0.1676 0.8387 0.2015 0.078 Uiso 1 1 calc R . .
H31B H 0.2264 0.7602 0.2122 0.078 Uiso 1 1 calc R . .
H31C H 0.1974 0.7891 0.1478 0.078 Uiso 1 1 calc R . .
C32A C 0.4064(3) 1.1592(2) 0.36277(15) 0.0350(9) Uani 1 1 d . . .
H32A H 0.3985 1.2085 0.3876 0.042 Uiso 1 1 calc R . .
H32B H 0.3595 1.1582 0.3245 0.042 Uiso 1 1 calc R . .
C33A C 0.3794(3) 1.0825(2) 0.39146(15) 0.0372(9) Uani 1 1 d . . .
H33A H 0.3868 1.0332 0.3664 0.045 Uiso 1 1 calc R . .
H33B H 0.3089 1.0797 0.3936 0.045 Uiso 1 1 calc R . .
C34A C 0.4418(3) 1.0797(2) 0.45275(16) 0.0432(10) Uani 1 1 d . . .
H34A H 0.5106 1.0752 0.4505 0.065 Uiso 1 1 calc R . .
H34B H 0.4161 1.0317 0.4701 0.065 Uiso 1 1 calc R . .
H34C H 0.4390 1.1303 0.4771 0.065 Uiso 1 1 calc R . .
C35A C 0.3301(7) 1.4137(7) 0.2859(4) 0.037(3) Uiso 0.50 1 d P D 1
H35A H 0.3148 1.3541 0.2898 0.044 Uiso 0.60 1 calc PR D 1
H35B H 0.2714 1.4327 0.2612 0.044 Uiso 0.60 1 calc PR D 1
C36A C 0.3589(8) 1.4676(6) 0.3520(4) 0.048(3) Uani 0.40 1 d P D 1
H36A H 0.2953 1.4796 0.3612 0.058 Uiso 0.40 1 calc PR D 1
H36B H 0.3861 1.4290 0.3801 0.058 Uiso 0.40 1 calc PR D 1
C37A C 0.4223(11) 1.5410(10) 0.3662(6) 0.097(5) Uani 0.40 1 d P D 1
H37D H 0.4839 1.5343 0.3534 0.146 Uiso 0.40 1 calc PR D 1
H37E H 0.4372 1.5551 0.4087 0.146 Uiso 0.40 1 calc PR D 1
H37F H 0.3906 1.5853 0.3466 0.146 Uiso 0.40 1 calc PR D 1
C38A C 0.1738(3) 1.2069(2) 0.10823(17) 0.0478(11) Uani 1 1 d . A .
H38A H 0.1995 1.1965 0.1494 0.057 Uiso 1 1 calc R E 1
H38B H 0.1342 1.1555 0.0873 0.057 Uiso 1 1 calc R E 1
C39A C 0.1019(13) 1.2682(8) 0.1028(10) 0.062(7) Uani 0.50 1 d P A 2
C40A C 0.0475(8) 1.2943(6) 0.0584(4) 0.064(3) Uani 0.50 1 d P A 1
H40D H 0.0878 1.3195 0.0333 0.096 Uiso 0.50 1 calc PR A 1
H40E H 0.0005 1.3318 0.0666 0.096 Uiso 0.50 1 calc PR A 1
H40F H 0.0111 1.2420 0.0384 0.096 Uiso 0.50 1 calc PR A 1
O1B O 0.91317(17) 0.99167(14) 0.38497(10) 0.0344(6) Uani 1 1 d . . .
C1B C 1.1048(2) 0.8731(2) 0.34634(14) 0.0279(8) Uani 1 1 d . . .
H1B H 1.1437 0.8691 0.3177 0.033 Uiso 1 1 calc R . .
O2B O 1.06633(17) 0.77928(14) 0.47807(10) 0.0338(6) Uani 1 1 d . . .
C2B C 1.0388(2) 0.9321(2) 0.34180(14) 0.0257(8) Uani 1 1 d . . .
O3B O 1.14114(17) 0.62640(14) 0.46223(10) 0.0347(6) Uani 1 1 d . . .
C3B C 0.9810(2) 0.9355(2) 0.38351(14) 0.0272(8) Uani 1 1 d . . .
O4B O 0.96732(18) 0.44273(13) 0.29461(10) 0.0365(6) Uani 1 1 d . . .
C4B C 0.9921(3) 0.8839(2) 0.42846(15) 0.0293(8) Uani 1 1 d . . .
H4B H 0.9532 0.8879 0.4571 0.035 Uiso 1 1 calc R . .
O5B O 0.80320(18) 0.50548(13) 0.23306(10) 0.0339(6) Uani 1 1 d . . .
C5B C 1.0598(2) 0.8265(2) 0.43167(14) 0.0270(8) Uani 1 1 d . . .
O6B O 0.65817(18) 0.71946(14) 0.13475(10) 0.0378(6) Uani 1 1 d . . .
C6B C 1.1175(2) 0.81947(19) 0.39012(14) 0.0263(8) Uani 1 1 d . . .
O7B O 0.68200(19) 0.88609(14) 0.11759(10) 0.0406(7) Uani 1 1 d . . .
C7B C 1.1871(2) 0.7535(2) 0.39264(15) 0.0292(8) Uani 1 1 d . . .
H7B1 H 1.2131 0.7481 0.4351 0.035 Uiso 1 1 calc R . .
O8B O 0.85542(17) 1.07192(13) 0.28405(9) 0.0314(6) Uani 1 1 d . . .
C8B C 1.0918(2) 0.6521(2) 0.30656(15) 0.0312(8) Uani 1 1 d . . .
H8B H 1.1028 0.6937 0.2817 0.037 Uiso 1 1 calc R . .
C9B C 1.1287(2) 0.6700(2) 0.36663(15) 0.0291(8) Uani 1 1 d . . .
C10B C 1.1092(2) 0.6087(2) 0.40217(15) 0.0290(8) Uani 1 1 d . . .
C11B C 1.0562(2) 0.5333(2) 0.37870(15) 0.0299(8) Uani 1 1 d . . .
H11B H 1.0429 0.4925 0.4037 0.036 Uiso 1 1 calc R . .
C12B C 1.0227(3) 0.5172(2) 0.31873(16) 0.0312(8) Uani 1 1 d . . .
C13B C 1.0395(3) 0.5764(2) 0.28106(15) 0.0313(8) Uani 1 1 d . . .
C14B C 1.0000(3) 0.5591(2) 0.21496(15) 0.0346(9) Uani 1 1 d . . .
H14B H 0.9758 0.4988 0.2073 0.041 Uiso 1 1 calc R . .
C15B C 0.9157(3) 0.6761(2) 0.16675(14) 0.0325(9) Uani 1 1 d . . .
H15B H 0.9788 0.6978 0.1613 0.039 Uiso 1 1 calc R . .
C16B C 0.9096(3) 0.6045(2) 0.19466(14) 0.0299(8) Uani 1 1 d . . .
C17B C 0.8175(3) 0.5755(2) 0.20398(14) 0.0300(8) Uani 1 1 d . . .
C18B C 0.7348(3) 0.6144(2) 0.18414(14) 0.0296(8) Uani 1 1 d . . .
H18B H 0.6722 0.5932 0.1905 0.035 Uiso 1 1 calc R . .
C19B C 0.7437(3) 0.6848(2) 0.15475(14) 0.0317(9) Uani 1 1 d . . .
C20B C 0.8354(3) 0.7179(2) 0.14626(14) 0.0314(9) Uani 1 1 d . . .
C21B C 0.8475(3) 0.7978(2) 0.11730(15) 0.0336(9) Uani 1 1 d . G .
H21B H 0.7874 0.7973 0.0852 0.040 Uiso 1 1 calc R . .
C22B C 0.9329(3) 0.8990(2) 0.20598(14) 0.0298(8) Uani 1 1 d . . .
H22B H 0.9891 0.8699 0.2087 0.036 Uiso 1 1 calc R . .
C23B C 0.8495(3) 0.8720(2) 0.16121(15) 0.0320(9) Uani 1 1 d . . .
C24B C 0.7678(3) 0.9145(2) 0.15977(15) 0.0333(9) Uani 1 1 d . . .
C25B C 0.7694(3) 0.9818(2) 0.19923(15) 0.0325(9) Uani 1 1 d . . .
H25B H 0.7129 1.0105 0.1967 0.039 Uiso 1 1 calc R . .
C26B C 0.8539(3) 1.0075(2) 0.24263(15) 0.0300(8) Uani 1 1 d . . .
C27B C 0.9377(3) 0.9665(2) 0.24673(14) 0.0273(8) Uani 1 1 d . . .
C28B C 1.0306(2) 0.9928(2) 0.29525(14) 0.0286(8) Uani 1 1 d . . .
H28B H 1.0206 1.0466 0.3148 0.034 Uiso 1 1 calc R . .
C29B C 1.2780(3) 0.7743(2) 0.36673(16) 0.0353(9) Uani 1 1 d . . .
H29C H 1.3147 0.7256 0.3665 0.042 Uiso 1 1 calc R . .
H29D H 1.2555 0.7863 0.3256 0.042 Uiso 1 1 calc R . .
C30B C 1.3479(3) 0.8483(2) 0.40055(17) 0.0390(9) Uani 1 1 d . . .
H30C H 1.3636 0.8396 0.4426 0.047 Uiso 1 1 calc R . .
H30D H 1.3141 0.8985 0.3964 0.047 Uiso 1 1 calc R . .
C31B C 1.4446(3) 0.8618(3) 0.37927(19) 0.0504(11) Uani 1 1 d . . .
H31D H 1.4772 0.8115 0.3819 0.076 Uiso 1 1 calc R . .
H31E H 1.4884 0.9077 0.4038 0.076 Uiso 1 1 calc R . .
H31F H 1.4300 0.8750 0.3385 0.076 Uiso 1 1 calc R . .
C32B C 1.0810(3) 0.5745(3) 0.18045(16) 0.0453(10) Uani 1 1 d . . .
H32C H 1.1387 0.5471 0.1982 0.054 Uiso 1 1 calc R . .
H32D H 1.1029 0.6346 0.1840 0.054 Uiso 1 1 calc R . .
C33B C 1.0479(4) 0.5431(3) 0.11520(18) 0.0593(12) Uani 1 1 d . . .
H33C H 1.0316 0.4823 0.1114 0.071 Uiso 1 1 calc R . .
H33D H 0.9871 0.5670 0.0980 0.071 Uiso 1 1 calc R . .
C34B C 1.1265(4) 0.5653(4) 0.0811(2) 0.0883(18) Uani 1 1 d . . .
H34D H 1.1450 0.6253 0.0860 0.133 Uiso 1 1 calc R . .
H34E H 1.1004 0.5471 0.0395 0.133 Uiso 1 1 calc R . .
H34F H 1.1850 0.5380 0.0958 0.133 Uiso 1 1 calc R . .
C35B C 0.9372(3) 0.8065(2) 0.08940(15) 0.0398(10) Uani 1 1 d . . .
H35C H 0.9359 0.7566 0.0626 0.048 Uiso 1 1 calc R F 1
H35D H 0.9988 0.8120 0.1202 0.048 Uiso 1 1 calc R F 1
C36B C 0.935(2) 0.8864(17) 0.0538(10) 0.053(9) Uani 0.50 1 d P G 1
H36C H 0.8789 0.8785 0.0192 0.064 Uiso 0.75 1 calc PR G 1
H36D H 0.9288 0.9361 0.0790 0.064 Uiso 0.75 1 calc PR G 1
C37B C 1.0356(5) 0.8942(5) 0.0351(3) 0.078(2) Uani 0.75 1 d P G 1
H37G H 1.0894 0.9098 0.0698 0.117 Uiso 0.75 1 calc PR G 1
H37H H 1.0365 0.9367 0.0078 0.117 Uiso 0.75 1 calc PR G 1
H37I H 1.0447 0.8412 0.0159 0.117 Uiso 0.75 1 calc PR G 1
C38B C 1.1236(3) 1.0095(2) 0.27116(16) 0.0337(9) Uani 1 1 d . . .
H38C H 1.1819 1.0190 0.3044 0.040 Uiso 1 1 calc R . .
H38D H 1.1306 0.9596 0.2465 0.040 Uiso 1 1 calc R . .
C39B C 1.1242(3) 1.0833(2) 0.23503(16) 0.0381(9) Uani 1 1 d . . .
H39A H 1.1844 1.0867 0.2187 0.046 Uiso 1 1 calc R . .
H39B H 1.0661 1.0737 0.2017 0.046 Uiso 1 1 calc R . .
C40B C 1.1220(3) 1.1652(2) 0.26898(17) 0.0449(10) Uani 1 1 d . . .
H40G H 1.0576 1.1661 0.2795 0.067 Uiso 1 1 calc R . .
H40H H 1.1324 1.2102 0.2448 0.067 Uiso 1 1 calc R . .
H40I H 1.1745 1.1723 0.3047 0.067 Uiso 1 1 calc R . .
N1C N 0.3232(3) 1.48973(19) -0.04897(12) 0.0412(8) Uani 1 1 d . . .
C1C C 0.3959(3) 1.5227(2) -0.07250(15) 0.0418(10) Uani 1 1 d . . .
H1C H 0.4574 1.5008 -0.0647 0.050 Uiso 1 1 calc R . .
N2C N 0.2446(2) 1.81797(17) -0.22807(12) 0.0355(7) Uani 1 1 d . . .
C2C C 0.3862(3) 1.5872(2) -0.10763(15) 0.0386(9) Uani 1 1 d . . .
H2C H 0.4396 1.6080 -0.1239 0.046 Uiso 1 1 calc R . .
C3C C 0.2973(3) 1.6211(2) -0.11884(14) 0.0319(9) Uani 1 1 d . . .
C4C C 0.2223(3) 1.5874(2) -0.09363(15) 0.0390(9) Uani 1 1 d . . .
H4C H 0.1605 1.6090 -0.0997 0.047 Uiso 1 1 calc R . .
C5C C 0.2379(3) 1.5225(2) -0.05969(15) 0.0401(10) Uani 1 1 d . . .
H5C H 0.1855 1.5000 -0.0432 0.048 Uiso 1 1 calc R . .
C6C C 0.3364(3) 1.8101(2) -0.19842(15) 0.0366(9) Uani 1 1 d . . .
H6C H 0.3896 1.8494 -0.2018 0.044 Uiso 1 1 calc R . .
C7C C 0.3569(3) 1.7468(2) -0.16301(15) 0.0353(9) Uani 1 1 d . . .
H7C H 0.4229 1.7432 -0.1429 0.042 Uiso 1 1 calc R . .
C8C C 0.2803(3) 1.6888(2) -0.15725(14) 0.0321(9) Uani 1 1 d . . .
C9C C 0.1862(3) 1.6961(2) -0.18887(15) 0.0329(9) Uani 1 1 d . . .
H9C H 0.1320 1.6568 -0.1871 0.040 Uiso 1 1 calc R . .
C10C C 0.1714(3) 1.7610(2) -0.22302(15) 0.0354(9) Uani 1 1 d . . .
H10C H 0.1062 1.7654 -0.2439 0.043 Uiso 1 1 calc R . .
N1D N 0.6801(2) 0.78339(17) 0.27159(12) 0.0336(7) Uani 1 1 d . . .
C1D C 0.7769(3) 0.7856(2) 0.29329(15) 0.0336(9) Uani 1 1 d . . .
H1D H 0.8204 0.8274 0.2825 0.040 Uiso 1 1 calc R . .
N2D N 0.8601(2) 0.50146(18) 0.47218(13) 0.0415(8) Uani 1 1 d . . .
C2D C 0.8177(3) 0.7307(2) 0.33062(14) 0.0303(8) Uani 1 1 d . . .
H2D H 0.8874 0.7349 0.3448 0.036 Uiso 1 1 calc R . .
C3D C 0.7555(3) 0.66896(19) 0.34722(14) 0.0262(8) Uani 1 1 d . . .
C4D C 0.6552(3) 0.6649(2) 0.32321(15) 0.0323(9) Uani 1 1 d . . .
H4D H 0.6102 0.6227 0.3323 0.039 Uiso 1 1 calc R . .
C5D C 0.6205(3) 0.7222(2) 0.28610(15) 0.0347(9) Uani 1 1 d . . .
H5D H 0.5514 0.7182 0.2701 0.042 Uiso 1 1 calc R . .
C6D C 0.9036(3) 0.5789(2) 0.47607(15) 0.0337(9) Uani 1 1 d . . .
H6D H 0.9576 0.5969 0.5082 0.040 Uiso 1 1 calc R . .
C7D C 0.8747(2) 0.6343(2) 0.43629(15) 0.0303(8) Uani 1 1 d . . .
H7D H 0.9099 0.6881 0.4405 0.036 Uiso 1 1 calc R . .
C8D C 0.7939(3) 0.6110(2) 0.38995(15) 0.0293(8) Uani 1 1 d . . .
C9D C 0.7486(3) 0.5307(2) 0.38590(16) 0.0477(11) Uani 1 1 d . . .
H9D H 0.6933 0.5113 0.3549 0.057 Uiso 1 1 calc R . .
C10D C 0.7840(3) 0.4793(2) 0.42691(17) 0.0540(12) Uani 1 1 d . . .
H10D H 0.7522 0.4243 0.4228 0.065 Uiso 1 1 calc R . .
N1E N 0.7311(2) 0.94341(17) 0.44637(12) 0.0294(7) Uani 1 1 d . . .
C1E C 0.7937(2) 0.9721(2) 0.49674(15) 0.0305(8) Uani 1 1 d . . .
H1E H 0.8085 1.0302 0.5058 0.037 Uiso 1 1 calc R . .
N2E N 0.9680(2) 0.67466(17) 0.63807(13) 0.0348(7) Uani 1 1 d . . .
C2E C 0.8379(2) 0.9217(2) 0.53633(14) 0.0288(8) Uani 1 1 d . . .
H2E H 0.8831 0.9451 0.5713 0.035 Uiso 1 1 calc R . .
C3E C 0.8160(2) 0.8365(2) 0.52473(14) 0.0249(8) Uani 1 1 d . . .
C4E C 0.7482(2) 0.8065(2) 0.47365(14) 0.0259(8) Uani 1 1 d . . .
H4E H 0.7288 0.7488 0.4647 0.031 Uiso 1 1 calc R . .
C5E C 0.7087(2) 0.8614(2) 0.43557(15) 0.0284(8) Uani 1 1 d . . .
H5E H 0.6636 0.8398 0.4001 0.034 Uiso 1 1 calc R . .
C6E C 1.0159(3) 0.7413(2) 0.62248(15) 0.0333(9) Uani 1 1 d . . .
H6E H 1.0856 0.7516 0.6363 0.040 Uiso 1 1 calc R . .
C7E C 0.9693(2) 0.7962(2) 0.58724(14) 0.0287(8) Uani 1 1 d . . .
H7E H 1.0064 0.8438 0.5783 0.034 Uiso 1 1 calc R . .
C8E C 0.8676(2) 0.78097(19) 0.56508(14) 0.0266(8) Uani 1 1 d . . .
C9E C 0.8171(3) 0.7111(2) 0.58084(15) 0.0332(9) Uani 1 1 d . . .
H9E H 0.7477 0.6981 0.5667 0.040 Uiso 1 1 calc R . .
C10E C 0.8698(3) 0.6611(2) 0.61725(16) 0.0369(9) Uani 1 1 d . . .
H10E H 0.8344 0.6143 0.6283 0.044 Uiso 1 1 calc R . .
O1F O 0.4671(2) 1.64799(19) 0.09427(14) 0.0713(10) Uani 1 1 d . . .
C1F C 0.4055(5) 1.6868(4) 0.0527(3) 0.097(2) Uani 1 1 d . . .
H1F1 H 0.4365 1.6912 0.0186 0.116 Uiso 1 1 calc R . .
H1F2 H 0.3423 1.6503 0.0392 0.116 Uiso 1 1 calc R . .
C2F C 0.3851(8) 1.7595(5) 0.0682(4) 0.177(4) Uani 1 1 d . . .
H2F1 H 0.3412 1.7549 0.0957 0.265 Uiso 1 1 calc R . .
H2F2 H 0.3521 1.7839 0.0335 0.265 Uiso 1 1 calc R . .
H2F3 H 0.4464 1.7948 0.0871 0.265 Uiso 1 1 calc R . .
O1G O 0.6665(2) 1.04352(17) 0.01446(12) 0.0560(8) Uani 1 1 d . . .
C1G C 0.7675(4) 1.0399(4) 0.0322(2) 0.0794(16) Uani 1 1 d . . .
H1G1 H 0.7985 1.0426 -0.0020 0.095 Uiso 1 1 calc R . .
H1G2 H 0.7790 0.9870 0.0489 0.095 Uiso 1 1 calc R . .
C2G C 0.8135(4) 1.1107(4) 0.0772(2) 0.0893(18) Uani 1 1 d . . .
H2G1 H 0.8008 1.1629 0.0608 0.134 Uiso 1 1 calc R . .
H2G2 H 0.8850 1.1088 0.0887 0.134 Uiso 1 1 calc R . .
H2G3 H 0.7846 1.1066 0.1117 0.134 Uiso 1 1 calc R . .
O1H O 0.6018(5) 0.6168(4) 0.4716(3) 0.081(2) Uani 0.50 1 d P H 1
C1H C 0.5126(7) 0.6568(6) 0.4625(5) 0.074(3) Uani 0.50 1 d P H 1
H1H1 H 0.5316 0.7167 0.4737 0.089 Uiso 0.50 1 calc PR H 1
H1H2 H 0.4817 0.6495 0.4201 0.089 Uiso 0.50 1 calc PR H 1
C2H C 0.4399(12) 0.6283(12) 0.4936(7) 0.114(6) Uani 0.50 1 d P H 1
O1I O 0.4556(5) 0.5527(4) 0.5787(3) 0.0740(19) Uani 0.50 1 d P I 2
C1I C 0.4885(8) 0.6104(6) 0.5417(4) 0.065(3) Uani 0.50 1 d P I 2
H1I1 H 0.5079 0.5796 0.5088 0.079 Uiso 0.50 1 calc PR I 2
H1I2 H 0.5479 0.6462 0.5644 0.079 Uiso 0.50 1 calc PR I 2
C2I C 0.4134(9) 0.6621(7) 0.5180(5) 0.063(3) Uani 0.50 1 d P I 2
H2I1 H 0.3582 0.6278 0.4911 0.095 Uiso 0.50 1 calc PR I 2
H2I2 H 0.4423 0.7043 0.4970 0.095 Uiso 0.50 1 calc PR I 2
H2I3 H 0.3894 0.6888 0.5501 0.095 Uiso 0.50 1 calc PR I 2
C35X C 0.3414(7) 1.4377(7) 0.2885(4) 0.035(3) Uiso 0.50 1 d P D 2
C36X C 0.2722(5) 1.4849(4) 0.2706(3) 0.0438(17) Uani 0.60 1 d P D 2
H36E H 0.2112 1.4676 0.2842 0.053 Uiso 0.60 1 calc PR D 2
H36F H 0.2560 1.4834 0.2274 0.053 Uiso 0.60 1 calc PR D 2
C37X C 0.3184(6) 1.5691(5) 0.2984(4) 0.069(2) Uani 0.60 1 d P D 2
H37J H 0.3348 1.5687 0.3411 0.103 Uiso 0.60 1 calc PR D 2
H37K H 0.2718 1.6094 0.2876 0.103 Uiso 0.60 1 calc PR D 2
H37L H 0.3790 1.5844 0.2846 0.103 Uiso 0.60 1 calc PR D 2
C36Y C 0.951(2) 0.8777(17) 0.0551(7) 0.037(6) Uani 0.50 1 d P B 2

loop_
_atom_site_aniso_label
_atom_site_aniso_U_11
_atom_site_aniso_U_22
_atom_site_aniso_U_33
_atom_site_aniso_U_23
_atom_site_aniso_U_13
_atom_site_aniso_U_12
C7 0.041(14) 0.25(3) 0.23(3) 0.15(2) 0.018(15) 0.076(15)
C37 0.056(11) 0.057(11) 0.035(9) 0.016(8) 0.005(8) 0.004(9)
C40 0.064(7) 0.066(7) 0.056(6) 0.018(5) 0.014(5) 0.018(5)
O1A 0.082(2) 0.0326(15) 0.0268(14) 0.0119(12) 0.0095(14) 0.0090(14)
C1A 0.043(2) 0.037(2) 0.0224(19) 0.0014(17) -0.0059(17) 0.0032(19)
O2A 0.0529(17) 0.0325(14) 0.0407(16) 0.0088(12) 0.0012(13) 0.0093(13)
C2A 0.051(2) 0.032(2) 0.0215(19) 0.0041(17) -0.0074(18) 0.0040(18)
O3A 0.0485(16) 0.0265(13) 0.0299(14) 0.0044(11) 0.0009(12) -0.0003(12)
C3A 0.063(3) 0.027(2) 0.022(2) -0.0020(16) -0.0053(19) -0.001(2)
O4A 0.0390(14) 0.0325(14) 0.0235(13) 0.0043(11) -0.0084(11) -0.0026(11)
C4A 0.052(3) 0.034(2) 0.026(2) 0.0016(17) 0.0050(18) 0.0046(19)
O5A 0.0302(14) 0.0358(14) 0.0321(14) 0.0102(11) -0.0003(11) 0.0028(11)
C5A 0.047(2) 0.027(2) 0.027(2) 0.0027(17) -0.0087(18) 0.0000(18)
O6A 0.0493(16) 0.0277(13) 0.0291(14) 0.0120(11) 0.0027(12) 0.0010(12)
C6A 0.044(2) 0.031(2) 0.0201(19) 0.0019(16) -0.0047(17) -0.0033(18)
O7A 0.0605(18) 0.0352(15) 0.0349(15) 0.0017(12) -0.0017(13) 0.0058(13)
C7A 0.042(2) 0.031(2) 0.027(2) 0.0079(16) -0.0039(17) -0.0024(17)
O8A 0.077(2) 0.0414(16) 0.0207(14) 0.0044(12) -0.0048(13) 0.0166(14)
C8A 0.029(2) 0.030(2) 0.027(2) 0.0101(16) -0.0015(16) -0.0026(16)
C9A 0.036(2) 0.026(2) 0.0235(19) 0.0061(16) -0.0005(16) -0.0083(16)
C10A 0.040(2) 0.025(2) 0.027(2) 0.0103(16) 0.0033(17) -0.0017(17)
C11A 0.033(2) 0.026(2) 0.033(2) 0.0106(17) -0.0007(17) -0.0021(16)
C12A 0.035(2) 0.028(2) 0.0230(19) 0.0082(16) -0.0007(16) -0.0081(17)
C13A 0.033(2) 0.028(2) 0.0256(19) 0.0094(16) 0.0020(16) -0.0048(16)
C14A 0.034(2) 0.033(2) 0.0225(19) 0.0091(16) -0.0024(16) -0.0005(16)
C15A 0.034(2) 0.037(2) 0.0220(19) 0.0047(16) 0.0030(16) -0.0016(17)
C16A 0.037(2) 0.029(2) 0.0200(18) 0.0016(15) 0.0003(16) -0.0016(17)
C17A 0.036(2) 0.0254(19) 0.0169(17) 0.0017(15) -0.0008(16) -0.0008(16)
C18A 0.033(2) 0.029(2) 0.0234(19) 0.0011(16) 0.0014(16) -0.0050(16)
C19A 0.045(2) 0.0235(19) 0.0187(18) 0.0037(15) 0.0014(16) 0.0001(17)
C20A 0.037(2) 0.030(2) 0.0185(18) 0.0015(15) 0.0010(16) 0.0029(17)
C21A 0.041(2) 0.038(2) 0.027(2) 0.0024(17) 0.0016(17) 0.0086(18)
C22A 0.042(2) 0.033(2) 0.029(2) 0.0090(17) -0.0002(17) 0.0093(18)
C23A 0.039(2) 0.037(2) 0.026(2) 0.0038(17) 0.0014(17) 0.0100(18)
C24A 0.049(2) 0.034(2) 0.031(2) 0.0047(18) 0.0035(18) 0.0117(19)
C25A 0.053(2) 0.037(2) 0.028(2) 0.0128(18) 0.0050(18) 0.0163(19)
C26A 0.053(3) 0.037(2) 0.027(2) 0.0044(18) -0.0019(18) 0.0155(19)
C27A 0.052(3) 0.037(2) 0.024(2) 0.0042(17) -0.0045(18) 0.0130(19)
C28A 0.053(3) 0.037(2) 0.024(2) 0.0049(17) -0.0098(18) 0.0039(19)
C29A 0.044(2) 0.034(2) 0.036(2) 0.0019(18) -0.0065(18) -0.0045(18)
C30A 0.049(3) 0.046(3) 0.047(2) 0.014(2) -0.005(2) -0.014(2)
C31A 0.057(3) 0.038(2) 0.056(3) -0.002(2) 0.012(2) -0.009(2)
C32A 0.033(2) 0.043(2) 0.027(2) 0.0060(17) 0.0028(16) -0.0028(17)
C33A 0.034(2) 0.040(2) 0.037(2) 0.0111(18) 0.0070(17) -0.0048(17)
C34A 0.049(2) 0.044(2) 0.039(2) 0.0168(19) 0.0127(19) 0.001(2)
C36A 0.047(6) 0.056(7) 0.040(6) 0.016(5) -0.003(5) 0.015(6)
C37A 0.092(11) 0.139(14) 0.062(9) 0.000(9) 0.042(8) -0.023(10)
C38A 0.050(3) 0.049(3) 0.036(2) -0.0001(19) -0.009(2) 0.009(2)
C39A 0.029(10) 0.023(5) 0.109(14) -0.027(8) -0.030(9) 0.002(6)
C40A 0.078(7) 0.053(6) 0.059(6) 0.004(5) 0.015(6) 0.001(5)
O1B 0.0386(15) 0.0303(14) 0.0380(15) 0.0053(11) 0.0144(12) 0.0072(12)
C1B 0.027(2) 0.0257(19) 0.0282(19) 0.0001(16) 0.0059(16) -0.0053(16)
O2B 0.0422(15) 0.0307(14) 0.0280(13) 0.0081(11) 0.0075(11) -0.0005(11)
C2B 0.0279(19) 0.0236(19) 0.0244(19) 0.0024(15) 0.0062(16) -0.0041(15)
O3B 0.0404(15) 0.0296(13) 0.0287(14) 0.0021(11) -0.0035(11) 0.0030(11)
C3B 0.029(2) 0.0215(18) 0.0283(19) 0.0017(15) 0.0044(16) -0.0050(15)
O4B 0.0428(15) 0.0227(13) 0.0360(14) 0.0009(11) -0.0058(12) -0.0016(11)
C4B 0.034(2) 0.0259(19) 0.028(2) 0.0024(16) 0.0099(16) -0.0041(16)
O5B 0.0461(15) 0.0244(13) 0.0306(14) 0.0073(11) 0.0075(12) 0.0001(11)
C5B 0.029(2) 0.0229(18) 0.0253(19) 0.0027(15) 0.0019(16) -0.0068(15)
O6B 0.0448(16) 0.0330(14) 0.0326(14) 0.0082(11) 0.0003(12) 0.0048(12)
C6B 0.0276(19) 0.0222(18) 0.0248(19) -0.0025(15) 0.0016(15) -0.0045(15)
O7B 0.0529(17) 0.0310(14) 0.0283(14) 0.0016(11) -0.0089(12) -0.0017(12)
C7B 0.0254(19) 0.029(2) 0.031(2) 0.0044(16) 0.0028(16) 0.0008(16)
O8B 0.0420(15) 0.0228(13) 0.0261(13) -0.0011(11) 0.0041(11) -0.0024(11)
C8B 0.034(2) 0.028(2) 0.033(2) 0.0041(16) 0.0118(17) 0.0012(16)
C9B 0.028(2) 0.0258(19) 0.033(2) 0.0027(16) 0.0057(16) 0.0019(15)
C10B 0.0279(19) 0.026(2) 0.030(2) 0.0016(16) 0.0001(16) 0.0067(16)
C11B 0.036(2) 0.0232(19) 0.030(2) 0.0075(16) 0.0014(16) 0.0060(16)
C12B 0.030(2) 0.0228(19) 0.038(2) 0.0016(17) 0.0018(17) 0.0054(16)
C13B 0.031(2) 0.031(2) 0.031(2) 0.0022(17) 0.0045(16) 0.0041(16)
C14B 0.046(2) 0.028(2) 0.029(2) -0.0018(16) 0.0103(18) 0.0012(17)
C15B 0.047(2) 0.030(2) 0.0195(18) -0.0016(16) 0.0107(17) -0.0037(18)
C16B 0.042(2) 0.0255(19) 0.0208(18) -0.0014(15) 0.0057(16) 0.0025(17)
C17B 0.048(2) 0.0205(19) 0.0190(18) -0.0016(15) 0.0057(17) 0.0002(17)
C18B 0.039(2) 0.0255(19) 0.0231(19) 0.0011(15) 0.0070(16) 0.0013(17)
C19B 0.044(2) 0.029(2) 0.0200(19) 0.0007(16) 0.0047(17) 0.0006(18)
C20B 0.049(2) 0.0259(19) 0.0176(18) -0.0005(15) 0.0056(17) 0.0032(18)
C21B 0.047(2) 0.030(2) 0.0223(19) 0.0044(16) 0.0076(17) -0.0006(17)
C22B 0.038(2) 0.0244(19) 0.029(2) 0.0079(16) 0.0106(17) -0.0011(16)
C23B 0.044(2) 0.0254(19) 0.025(2) 0.0061(16) 0.0053(17) -0.0010(17)
C24B 0.045(2) 0.025(2) 0.027(2) 0.0087(16) 0.0008(17) -0.0021(18)
C25B 0.041(2) 0.0237(19) 0.031(2) 0.0085(16) 0.0020(17) 0.0027(16)
C26B 0.042(2) 0.0203(19) 0.027(2) 0.0090(16) 0.0059(17) 0.0002(17)
C27B 0.037(2) 0.0221(19) 0.0216(18) 0.0069(15) 0.0063(16) -0.0034(16)
C28B 0.033(2) 0.0243(19) 0.0285(19) 0.0032(15) 0.0094(16) -0.0008(15)
C29B 0.028(2) 0.035(2) 0.042(2) 0.0043(17) 0.0056(17) 0.0007(16)
C30B 0.028(2) 0.039(2) 0.046(2) 0.0068(18) 0.0014(18) -0.0026(17)
C31B 0.029(2) 0.060(3) 0.059(3) 0.007(2) 0.008(2) -0.006(2)
C32B 0.049(3) 0.048(3) 0.042(2) 0.000(2) 0.018(2) 0.006(2)
C33B 0.077(3) 0.064(3) 0.042(3) -0.006(2) 0.027(2) 0.011(3)
C34B 0.069(4) 0.156(6) 0.056(3) 0.013(3) 0.034(3) 0.041(4)
C35B 0.059(3) 0.036(2) 0.024(2) 0.0034(17) 0.0106(18) 0.0003(19)
C36B 0.049(12) 0.039(11) 0.080(15) 0.023(8) 0.031(9) -0.003(10)
C37B 0.063(4) 0.098(6) 0.090(5) 0.058(5) 0.039(4) 0.008(4)
C38B 0.039(2) 0.029(2) 0.036(2) 0.0055(17) 0.0146(17) -0.0011(17)
C39B 0.045(2) 0.035(2) 0.036(2) 0.0098(18) 0.0174(18) -0.0035(18)
C40B 0.055(3) 0.036(2) 0.048(2) 0.0136(19) 0.020(2) 0.0022(19)
N1C 0.063(2) 0.0391(19) 0.0218(17) 0.0054(14) 0.0043(16) 0.0153(18)
C1C 0.055(3) 0.044(2) 0.026(2) 0.0034(18) 0.0012(19) 0.019(2)
N2C 0.048(2) 0.0259(17) 0.0306(17) 0.0016(13) 0.0055(15) 0.0028(15)
C2C 0.049(3) 0.038(2) 0.026(2) 0.0031(17) 0.0020(18) 0.0106(19)
C3C 0.047(2) 0.028(2) 0.0188(18) 0.0010(15) 0.0025(17) 0.0081(18)
C4C 0.050(3) 0.036(2) 0.030(2) 0.0042(18) 0.0029(19) 0.0141(19)
C5C 0.056(3) 0.039(2) 0.027(2) 0.0068(18) 0.0091(19) 0.014(2)
C6C 0.045(2) 0.031(2) 0.031(2) 0.0010(17) 0.0062(19) -0.0011(18)
C7C 0.042(2) 0.034(2) 0.028(2) 0.0009(17) 0.0020(17) 0.0077(18)
C8C 0.045(2) 0.027(2) 0.0214(19) -0.0009(15) 0.0016(17) 0.0056(17)
C9C 0.041(2) 0.026(2) 0.029(2) 0.0023(16) 0.0019(17) 0.0038(17)
C10C 0.044(2) 0.029(2) 0.029(2) 0.0048(17) -0.0007(17) 0.0059(18)
N1D 0.047(2) 0.0254(17) 0.0262(16) 0.0035(13) 0.0042(15) 0.0019(15)
C1D 0.046(3) 0.028(2) 0.025(2) 0.0052(16) 0.0095(18) -0.0043(17)
N2D 0.058(2) 0.0298(18) 0.0306(18) 0.0040(14) -0.0074(16) 0.0104(16)
C2D 0.033(2) 0.031(2) 0.0259(19) 0.0017(16) 0.0068(16) -0.0006(16)
C3D 0.036(2) 0.0190(18) 0.0230(18) -0.0005(14) 0.0050(16) 0.0046(15)
C4D 0.036(2) 0.0255(19) 0.032(2) 0.0065(16) 0.0030(17) -0.0037(16)
C5D 0.036(2) 0.031(2) 0.033(2) 0.0041(17) 0.0001(17) 0.0037(18)
C6D 0.033(2) 0.033(2) 0.032(2) 0.0021(17) 0.0007(17) 0.0087(17)
C7D 0.029(2) 0.030(2) 0.032(2) 0.0022(16) 0.0057(17) 0.0048(16)
C8D 0.037(2) 0.0225(19) 0.028(2) 0.0016(15) 0.0057(17) 0.0063(16)
C9D 0.069(3) 0.024(2) 0.035(2) 0.0037(17) -0.019(2) -0.005(2)
C10D 0.082(3) 0.021(2) 0.043(3) 0.0064(18) -0.018(2) -0.004(2)
N1E 0.0265(16) 0.0321(18) 0.0293(17) 0.0046(13) 0.0054(13) 0.0030(13)
C1E 0.032(2) 0.0260(19) 0.032(2) 0.0015(16) 0.0050(17) 0.0017(16)
N2E 0.0373(19) 0.0267(17) 0.0361(18) 0.0011(14) -0.0010(15) 0.0048(14)
C2E 0.029(2) 0.030(2) 0.0242(19) 0.0011(16) 0.0002(15) 0.0015(16)
C3E 0.0241(18) 0.0260(19) 0.0239(19) 0.0013(15) 0.0045(15) 0.0022(15)
C4E 0.0247(19) 0.0231(18) 0.030(2) 0.0012(15) 0.0068(16) 0.0041(15)
C5E 0.0246(19) 0.032(2) 0.0268(19) -0.0006(16) 0.0030(15) 0.0013(16)
C6E 0.031(2) 0.034(2) 0.031(2) -0.0035(17) -0.0018(17) 0.0054(17)
C7E 0.031(2) 0.0265(19) 0.0259(19) 0.0005(15) 0.0020(16) 0.0016(16)
C8E 0.032(2) 0.0220(18) 0.0240(19) -0.0009(15) 0.0038(16) 0.0044(15)
C9E 0.034(2) 0.026(2) 0.038(2) 0.0029(17) 0.0045(17) 0.0060(17)
C10E 0.041(2) 0.025(2) 0.041(2) 0.0065(17) 0.0021(19) 0.0031(17)
O1F 0.061(2) 0.066(2) 0.080(2) 0.0480(18) -0.0139(17) 0.0082(17)
C1F 0.101(5) 0.115(5) 0.095(5) 0.048(4) 0.038(4) 0.043(4)
C2F 0.267(12) 0.124(7) 0.187(9) 0.001(6) 0.132(9) 0.087(8)
O1G 0.063(2) 0.0559(19) 0.0449(17) -0.0025(14) 0.0051(15) 0.0063(15)
C1G 0.082(4) 0.104(4) 0.049(3) -0.010(3) 0.003(3) 0.034(3)
C2G 0.070(4) 0.127(5) 0.055(3) -0.022(3) 0.000(3) -0.012(3)
O1H 0.058(4) 0.071(5) 0.105(6) -0.005(4) 0.005(4) 0.006(4)
C1H 0.039(5) 0.061(6) 0.119(9) 0.020(6) 0.006(6) 0.002(5)
C2H 0.105(12) 0.172(17) 0.095(12) 0.048(11) 0.058(10) 0.062(11)
O1I 0.076(5) 0.067(4) 0.072(5) -0.004(4) 0.012(4) -0.006(4)
C1I 0.083(7) 0.058(6) 0.055(6) 0.012(5) 0.019(6) -0.004(5)
C2I 0.078(8) 0.070(7) 0.044(6) -0.004(5) 0.016(6) 0.019(6)
C36X 0.049(4) 0.038(4) 0.044(4) 0.001(3) 0.006(3) 0.012(3)
C37X 0.061(5) 0.060(5) 0.081(6) -0.007(4) 0.003(4) 0.025(4)
C36Y 0.058(13) 0.034(9) 0.015(8) 0.006(6) -0.006(6) 0.010(7)

loop_
_atom_type_symbol
_atom_type_description
_atom_type_scat_dispersion_real
_atom_type_scat_dispersion_imag
_atom_type_scat_source
C C 0.0033 0.0016 'International Tables Vol C Tables 4.2.6.8 and 6.1.1.4'
H H 0.0000 0.0000 'International Tables Vol C Tables 4.2.6.8 and 6.1.1.4'
N N 0.0061 0.0033 'International Tables Vol C Tables 4.2.6.8 and 6.1.1.4'
O O 0.0106 0.0060 'International Tables Vol C Tables 4.2.6.8 and 6.1.1.4'

loop_
_geom_angle_atom_site_label_1
_geom_angle_atom_site_label_2
_geom_angle_atom_site_label_3
_geom_angle
C40A C7 C38A 121(2)
C40A C7 H7A 107.1
C38A C7 H7A 107.1
C40A C7 H7B 107.3
C38A C7 H7B 107.2
H7A C7 H7B 106.8
C36Y C37 H37A 109.4
C36Y C37 H37B 109.5
H37A C37 H37B 109.5
C36Y C37 H37C 109.5
H37A C37 H37C 109.5
H37B C37 H37C 109.5
C39A C40 H40A 109.5
C39A C40 H40B 109.5
H40A C40 H40B 109.5
C39A C40 H40C 109.4
H40A C40 H40C 109.5
H40B C40 H40C 109.5
C2A C1A C6A 124.4(4)
C2A C1A H1A 117.8
C6A C1A H1A 117.8
C1A C2A C3A 116.9(4)
C1A C2A C28A 123.5(4)
C3A C2A C28A 119.6(3)
O1A C3A C4A 115.6(4)
O1A C3A C2A 123.5(3)
C4A C3A C2A 120.9(3)
O1A C3A H3A 89.8
C4A C3A H3A 89.8
C2A C3A H3A 89.8
C5A C4A C3A 119.6(4)
C5A C4A H4A 120.2
C3A C4A H4A 120.2
O2A C5A C4A 119.0(4)
O2A C5A C6A 119.4(3)
C4A C5A C6A 121.6(4)
C1A C6A C5A 116.4(3)
C1A C6A C7A 124.2(3)
C5A C6A C7A 119.4(3)
C6A C7A C9A 112.2(3)
C6A C7A C29A 113.7(3)
C9A C7A C29A 111.8(3)
C6A C7A H7A1 106.2
C9A C7A H7A1 106.2
C29A C7A H7A1 106.2
C9A C8A C13A 123.8(3)
C9A C8A H8A 118.1
C13A C8A H8A 118.1
C8A C9A C10A 117.6(3)
C8A C9A C7A 122.6(3)
C10A C9A C7A 119.9(3)
O3A C10A C11A 121.5(3)
O3A C10A C9A 118.5(3)
C11A C10A C9A 120.0(3)
C10A C11A C12A 120.6(3)
C10A C11A H11A 119.7
C12A C11A H11A 119.7
O4A C12A C13A 118.6(3)
O4A C12A C11A 120.6(3)
C13A C12A C11A 120.7(3)
C12A C13A C8A 117.3(3)
C12A C13A C14A 120.4(3)
C8A C13A C14A 122.3(3)
C16A C14A C13A 110.7(3)
C16A C14A C32A 113.9(3)
C13A C14A C32A 111.1(3)
C16A C14A H14A 106.9
C13A C14A H14A 106.9
C32A C14A H14A 106.9
C20A C15A C16A 123.6(3)
C20A C15A H15A 118.2
C16A C15A H15A 118.2
C15A C16A C17A 117.1(3)
C15A C16A C14A 122.3(3)
C17A C16A C14A 120.6(3)
O5A C17A C18A 116.3(3)
O5A C17A C16A 123.4(3)
C18A C17A C16A 120.3(3)
C19A C18A C17A 120.1(3)
C19A C18A H18A 119.9
C17A C18A H18A 119.9
O6A C19A C18A 121.7(3)
O6A C19A C20A 117.0(3)
C18A C19A C20A 121.3(3)
C15A C20A C19A 117.2(3)
C15A C20A C21A 123.3(3)
C19A C20A C21A 119.5(3)
C35X C21A C23A 113.9(5)
C35X C21A C20A 116.4(5)
C23A C21A C20A 111.3(3)
C35X C21A C35A 14.5(5)
C23A C21A C35A 108.6(4)
C20A C21A C35A 108.7(5)
C35X C21A H21A 95.0
C23A C21A H21A 109.4
C20A C21A H21A 109.4
C35A C21A H21A 109.4
C23A C22A C27A 123.9(3)
C23A C22A H22A 118.0
C27A C22A H22A 118.0
C22A C23A C24A 117.3(3)
C22A C23A C21A 121.3(3)
C24A C23A C21A 121.3(3)
O7A C24A C25A 120.9(3)
O7A C24A C23A 118.9(3)
C25A C24A C23A 120.2(3)
C26A C25A C24A 120.4(3)
C26A C25A H25A 119.8
C24A C25A H25A 119.8
C25A C26A O8A 120.8(3)
C25A C26A C27A 121.1(3)
O8A C26A C27A 118.0(3)
C22A C27A C26A 116.9(3)
C22A C27A C28A 121.6(3)
C26A C27A C28A 121.4(3)
C2A C28A C27A 110.6(3)
C2A C28A C38A 115.4(3)
C27A C28A C38A 110.0(3)
C2A C28A H28A 106.8
C27A C28A H28A 106.8
C38A C28A H28A 106.8
C30A C29A C7A 112.9(3)
C30A C29A H29A 109.0
C7A C29A H29A 109.0
C30A C29A H29B 109.0
C7A C29A H29B 109.0
H29A C29A H29B 107.8
C31A C30A C29A 113.3(3)
C31A C30A H30A 108.9
C29A C30A H30A 108.9
C31A C30A H30B 108.9
C29A C30A H30B 108.9
H30A C30A H30B 107.7
C30A C31A H31A 109.5
C30A C31A H31B 109.5
H31A C31A H31B 109.5
C30A C31A H31C 109.5
H31A C31A H31C 109.5
H31B C31A H31C 109.5
C33A C32A C14A 113.8(3)
C33A C32A H32A 108.8
C14A C32A H32A 108.8
C33A C32A H32B 108.8
C14A C32A H32B 108.8
H32A C32A H32B 107.7
C32A C33A C34A 113.9(3)
C32A C33A H33A 108.8
C34A C33A H33A 108.8
C32A C33A H33B 108.8
C34A C33A H33B 108.8
H33A C33A H33B 107.7
C33A C34A H34A 109.5
C33A C34A H34B 109.5
H34A C34A H34B 109.5
C33A C34A H34C 109.5
H34A C34A H34C 109.5
H34B C34A H34C 109.5
C21A C35A C36A 107.2(7)
C21A C35A H35A 110.2
C36A C35A H35A 110.2
C21A C35A H35B 110.3
C36A C35A H35B 110.3
H35A C35A H35B 108.5
C37A C36A C35A 124.7(10)
C37A C36A H36A 106.1
C35A C36A H36A 106.1
C37A C36A H36B 106.2
C35A C36A H36B 106.2
H36A C36A H36B 106.4
C39A C38A C28A 113.1(10)
C39A C38A C7 5.8(12)
C28A C38A C7 110.7(11)
C39A C38A H38A 112.6
C28A C38A H38A 109.5
C7 C38A H38A 109.5
C39A C38A H38B 103.8
C28A C38A H38B 109.5
C7 C38A H38B 109.6
H38A C38A H38B 108.1
C40 C39A C38A 123.4(17)
C2B C1B C6B 124.3(3)
C2B C1B H1B 117.9
C6B C1B H1B 117.9
C3B C2B C1B 116.8(3)
C3B C2B C28B 120.2(3)
C1B C2B C28B 122.9(3)
O1B C3B C4B 115.8(3)
O1B C3B C2B 123.3(3)
C4B C3B C2B 120.9(3)
C5B C4B C3B 120.3(3)
C5B C4B H4B 119.9
C3B C4B H4B 119.9
O2B C5B C4B 116.0(3)
O2B C5B C6B 123.1(3)
C4B C5B C6B 120.9(3)
C1B C6B C5B 116.8(3)
C1B C6B C7B 123.2(3)
C5B C6B C7B 120.0(3)
C6B C7B C9B 109.8(3)
C6B C7B C29B 115.0(3)
C9B C7B C29B 112.7(3)
C6B C7B H7B1 106.2
C9B C7B H7B1 106.2
C29B C7B H7B1 106.2
C9B C8B C13B 123.5(3)
C9B C8B H8B 118.3
C13B C8B H8B 118.3
C10B C9B C8B 117.0(3)
C10B C9B C7B 121.3(3)
C8B C9B C7B 121.7(3)
C11B C10B O3B 120.5(3)
C11B C10B C9B 121.3(3)
O3B C10B C9B 118.1(3)
C12B C11B C10B 119.9(3)
C12B C11B H11B 120.1
C10B C11B H11B 120.0
C11B C12B O4B 120.6(3)
C11B C12B C13B 121.3(3)
O4B C12B C13B 118.0(3)
C12B C13B C8B 117.0(3)
C12B C13B C14B 121.1(3)
C8B C13B C14B 121.9(3)
C13B C14B C32B 112.6(3)
C13B C14B C16B 110.8(3)
C32B C14B C16B 113.8(3)
C13B C14B H14B 106.3
C32B C14B H14B 106.3
C16B C14B H14B 106.3
C16B C15B C20B 124.0(3)
C16B C15B H15B 118.0
C20B C15B H15B 118.0
C15B C16B C17B 116.9(3)
C15B C16B C14B 122.1(3)
C17B C16B C14B 121.0(3)
C18B C17B C16B 121.4(3)
C18B C17B O5B 116.6(3)
C16B C17B O5B 121.9(3)
C17B C18B C19B 119.7(3)
C17B C18B H18B 120.1
C19B C18B H18B 120.2
O6B C19B C18B 116.9(3)
O6B C19B C20B 122.1(3)
C18B C19B C20B 120.9(3)
C15B C20B C19B 116.9(3)
C15B C20B C21B 121.5(3)
C19B C20B C21B 121.6(3)
C35B C21B C20B 113.9(3)
C35B C21B C23B 111.3(3)
C20B C21B C23B 109.9(3)
C35B C21B H21B 107.1
C20B C21B H21B 107.2
C23B C21B H21B 107.1
C27B C22B C23B 123.3(3)
C27B C22B H22B 118.3
C23B C22B H22B 118.3
C24B C23B C22B 116.7(3)
C24B C23B C21B 121.7(3)
C22B C23B C21B 121.6(3)
C25B C24B C23B 121.9(3)
C25B C24B O7B 120.2(3)
C23B C24B O7B 117.8(3)
C24B C25B C26B 119.8(3)
C24B C25B H25B 120.1
C26B C25B H25B 120.1
O8B C26B C25B 120.7(3)
O8B C26B C27B 118.4(3)
C25B C26B C27B 120.9(3)
C22B C27B C26B 117.4(3)
C22B C27B C28B 121.1(3)
C26B C27B C28B 121.5(3)
C2B C28B C38B 114.4(3)
C2B C28B C27B 110.4(3)
C38B C28B C27B 112.4(3)
C2B C28B H28B 106.3
C38B C28B H28B 106.3
C27B C28B H28B 106.3
C30B C29B C7B 113.1(3)
C30B C29B H29C 109.0
C7B C29B H29C 109.0
C30B C29B H29D 109.0
C7B C29B H29D 109.0
H29C C29B H29D 107.8
C29B C30B C31B 112.7(3)
C29B C30B H30C 109.1
C31B C30B H30C 109.1
C29B C30B H30D 109.0
C31B C30B H30D 109.1
H30C C30B H30D 107.8
C30B C31B H31D 109.5
C30B C31B H31E 109.4
H31D C31B H31E 109.5
C30B C31B H31F 109.5
H31D C31B H31F 109.5
H31E C31B H31F 109.5
C14B C32B C33B 113.7(3)
C14B C32B H32C 108.8
C33B C32B H32C 108.8
C14B C32B H32D 108.8
C33B C32B H32D 108.8
H32C C32B H32D 107.7
C34B C33B C32B 112.6(4)
C34B C33B H33C 109.1
C32B C33B H33C 109.0
C34B C33B H33D 109.1
C32B C33B H33D 109.1
H33C C33B H33D 107.8
C33B C34B H34D 109.5
C33B C34B H34E 109.5
H34D C34B H34E 109.5
C33B C34B H34F 109.5
H34D C34B H34F 109.5
H34E C34B H34F 109.5
C36Y C35B C21B 118.7(13)
C36Y C35B C36B 9(2)
C21B C35B C36B 109.4(11)
C36Y C35B H35C 105.8
C21B C35B H35C 109.8
C36B C35B H35C 109.8
C36Y C35B H35D 104.0
C21B C35B H35D 109.8
C36B C35B H35D 109.8
H35C C35B H35D 108.2
C37B C36B C35B 104(2)
C37B C36B H36C 111.0
C35B C36B H36C 111.0
C37B C36B H36D 111.0
C35B C36B H36D 111.0
H36C C36B H36D 109.0
C39B C38B C28B 114.3(3)
C39B C38B H38C 108.7
C28B C38B H38C 108.7
C39B C38B H38D 108.7
C28B C38B H38D 108.7
H38C C38B H38D 107.6
C40B C39B C38B 114.2(3)
C40B C39B H39A 108.7
C38B C39B H39A 108.7
C40B C39B H39B 108.7
C38B C39B H39B 108.7
H39A C39B H39B 107.6
C39B C40B H40G 109.5
C39B C40B H40H 109.5
H40G C40B H40H 109.5
C39B C40B H40I 109.5
H40G C40B H40I 109.5
H40H C40B H40I 109.5
C5C N1C C1C 117.2(3)
N1C C1C C2C 123.5(4)
N1C C1C H1C 118.3
C2C C1C H1C 118.3
C10C N2C C6C 117.3(3)
C1C C2C C3C 119.3(4)
C1C C2C H2C 120.4
C3C C2C H2C 120.4
C2C C3C C4C 117.2(3)
C2C C3C C8C 122.4(3)
C4C C3C C8C 120.4(3)
C5C C4C C3C 119.8(4)
C5C C4C H4C 120.1
C3C C4C H4C 120.1
N1C C5C C4C 123.2(4)
N1C C5C H5C 118.4
C4C C5C H5C 118.4
N2C C6C C7C 122.8(3)
N2C C6C H6C 118.6
C7C C6C H6C 118.6
C8C C7C C6C 119.6(3)
C8C C7C H7C 120.2
C6C C7C H7C 120.2
C9C C8C C7C 117.4(3)
C9C C8C C3C 120.6(3)
C7C C8C C3C 122.0(3)
C10C C9C C8C 119.7(3)
C10C C9C H9C 120.2
C8C C9C H9C 120.2
N2C C10C C9C 123.2(3)
N2C C10C H10C 118.4
C9C C10C H10C 118.4
C1D N1D C5D 117.0(3)
N1D C1D C2D 123.7(3)
N1D C1D H1D 118.1
C2D C1D H1D 118.1
C10D N2D C6D 116.0(3)
C1D C2D C3D 119.2(3)
C1D C2D H2D 120.4
C3D C2D H2D 120.4
C4D C3D C2D 117.1(3)
C4D C3D C8D 120.9(3)
C2D C3D C8D 122.0(3)
C5D C4D C3D 120.0(3)
C5D C4D H4D 120.0
C3D C4D H4D 120.0
N1D C5D C4D 123.0(3)
N1D C5D H5D 118.5
C4D C5D H5D 118.5
N2D C6D C7D 123.8(3)
N2D C6D H6D 118.1
C7D C6D H6D 118.1
C6D C7D C8D 119.7(3)
C6D C7D H7D 120.2
C8D C7D H7D 120.2
C9D C8D C7D 116.6(3)
C9D C8D C3D 120.9(3)
C7D C8D C3D 122.5(3)
C10D C9D C8D 119.6(3)
C10D C9D H9D 120.2
C8D C9D H9D 120.2
N2D C10D C9D 124.3(4)
N2D C10D H10D 117.9
C9D C10D H10D 117.8
C1E N1E C5E 117.2(3)
N1E C1E C2E 123.3(3)
N1E C1E H1E 118.4
C2E C1E H1E 118.4
C6E N2E C10E 116.9(3)
C1E C2E C3E 119.5(3)
C1E C2E H2E 120.2
C3E C2E H2E 120.2
C4E C3E C2E 117.4(3)
C4E C3E C8E 122.3(3)
C2E C3E C8E 120.3(3)
C3E C4E C5E 119.4(3)
C3E C4E H4E 120.3
C5E C4E H4E 120.3
N1E C5E C4E 123.1(3)
N1E C5E H5E 118.5
C4E C5E H5E 118.4
N2E C6E C7E 123.5(3)
N2E C6E H6E 118.3
C7E C6E H6E 118.3
C6E C7E C8E 119.2(3)
C6E C7E H7E 120.4
C8E C7E H7E 120.4
C7E C8E C9E 117.6(3)
C7E C8E C3E 120.6(3)
C9E C8E C3E 121.8(3)
C10E C9E C8E 118.8(3)
C10E C9E H9E 120.6
C8E C9E H9E 120.6
N2E C10E C9E 123.9(3)
N2E C10E H10E 118.0
C9E C10E H10E 118.0
C2F C1F O1F 117.9(7)
C2F C1F H1F1 107.8
O1F C1F H1F1 107.9
C2F C1F H1F2 107.8
O1F C1F H1F2 107.8
H1F1 C1F H1F2 107.2
C1F C2F H2F1 109.4
C1F C2F H2F2 109.6
H2F1 C2F H2F2 109.5
C1F C2F H2F3 109.4
H2F1 C2F H2F3 109.5
H2F2 C2F H2F3 109.5
O1G C1G C2G 109.8(4)
O1G C1G H1G1 109.7
C2G C1G H1G1 109.7
O1G C1G H1G2 109.7
C2G C1G H1G2 109.7
H1G1 C1G H1G2 108.2
C1G C2G H2G1 109.5
C1G C2G H2G2 109.5
H2G1 C2G H2G2 109.5
C1G C2G H2G3 109.5
H2G1 C2G H2G3 109.5
H2G2 C2G H2G3 109.5
C2H C1H O1H 116.1(10)
C2H C1H H1H1 108.3
O1H C1H H1H1 108.3
C2H C1H H1H2 108.2
O1H C1H H1H2 108.3
H1H1 C1H H1H2 107.4
O1I C1I C2I 113.1(9)
O1I C1I H1I1 109.0
C2I C1I H1I1 109.0
O1I C1I H1I2 109.0
C2I C1I H1I2 109.0
H1I1 C1I H1I2 107.8
C1I C2I H2I1 109.5
C1I C2I H2I2 109.5
H2I1 C2I H2I2 109.5
C1I C2I H2I3 109.5
H2I1 C2I H2I3 109.5
H2I2 C2I H2I3 109.5
C36X C35X C21A 121.2(8)
C35X C36X C37X 103.2(7)
C35X C36X H36E 111.1
C37X C36X H36E 111.1
C35X C36X H36F 111.2
C37X C36X H36F 111.1
H36E C36X H36F 109.1
C36X C37X H37J 109.4
C36X C37X H37K 109.5
H37J C37X H37K 109.5
C36X C37X H37L 109.5
H37J C37X H37L 109.5
H37K C37X H37L 109.5
C35B C36Y C37 122.8(12)

loop_
_geom_bond_atom_site_label_1
_geom_bond_atom_site_label_2
_geom_bond_distance
C7 C40A 1.28(3)
C7 C38A 1.62(2)
C7 H7A 0.9900
C7 H7B 0.9900
C37 C36Y 1.57(3)
C37 H37A 0.9800
C37 H37B 0.9800
C37 H37C 0.9800
C40 C39A 1.26(2)
C40 H40A 0.9800
C40 H40B 0.9800
C40 H40C 0.9800
O1A C3A 1.377(4)
C1A C2A 1.390(5)
C1A C6A 1.397(5)
C1A H1A 0.9500
O2A C5A 1.379(4)
C2A C3A 1.405(5)
C2A C28A 1.521(5)
O3A C10A 1.369(4)
C3A C4A 1.396(5)
C3A H3A 1.0000
O4A C12A 1.374(4)
C4A C5A 1.392(5)
C4A H4A 0.9500
O5A C17A 1.371(4)
C5A C6A 1.399(5)
O6A C19A 1.379(4)
C6A C7A 1.522(5)
O7A C24A 1.373(4)
C7A C9A 1.532(5)
C7A C29A 1.534(5)
C7A H7A1 1.0000
O8A C26A 1.390(4)
C8A C9A 1.383(5)
C8A C13A 1.393(5)
C8A H8A 0.9500
C9A C10A 1.407(5)
C10A C11A 1.388(5)
C11A C12A 1.394(5)
C11A H11A 0.9500
C12A C13A 1.390(5)
C13A C14A 1.529(5)
C14A C16A 1.520(5)
C14A C32A 1.536(5)
C14A H14A 1.0000
C15A C20A 1.389(5)
C15A C16A 1.400(5)
C15A H15A 0.9500
C16A C17A 1.404(5)
C17A C18A 1.395(5)
C18A C19A 1.389(5)
C18A H18A 0.9500
C19A C20A 1.389(5)
C20A C21A 1.523(5)
C21A C35X 1.510(11)
C21A C23A 1.518(5)
C21A C35A 1.605(10)
C21A H21A 1.0000
C22A C23A 1.381(5)
C22A C27A 1.387(5)
C22A H22A 0.9500
C23A C24A 1.405(5)
C24A C25A 1.383(5)
C25A C26A 1.383(5)
C25A H25A 0.9500
C26A C27A 1.393(5)
C27A C28A 1.524(5)
C28A C38A 1.533(6)
C28A H28A 1.0000
C29A C30A 1.527(5)
C29A H29A 0.9900
C29A H29B 0.9900
C30A C31A 1.508(5)
C30A H30A 0.9900
C30A H30B 0.9900
C31A H31A 0.9800
C31A H31B 0.9800
C31A H31C 0.9800
C32A C33A 1.517(5)
C32A H32A 0.9900
C32A H32B 0.9900
C33A C34A 1.523(5)
C33A H33A 0.9900
C33A H33B 0.9900
C34A H34A 0.9800
C34A H34B 0.9800
C34A H34C 0.9800
C35A C36A 1.675(14)
C35A H35A 0.9900
C35A H35B 0.9900
C36A C37A 1.390(16)
C36A H36A 0.9900
C36A H36B 0.9900
C37A H37D 0.9800
C37A H37E 0.9800
C37A H37F 0.9800
C38A C39A 1.481(17)
C38A H38A 0.9900
C38A H38B 0.9900
C40A H40D 0.9800
C40A H40E 0.9800
C40A H40F 0.9800
O1B C3B 1.388(4)
C1B C2B 1.394(5)
C1B C6B 1.394(5)
C1B H1B 0.9500
O2B C5B 1.374(4)
C2B C3B 1.393(5)
C2B C28B 1.524(4)
O3B C10B 1.385(4)
C3B C4B 1.392(5)
O4B C12B 1.386(4)
C4B C5B 1.392(5)
C4B H4B 0.9500
O5B C17B 1.393(4)
C5B C6B 1.394(5)
O6B C19B 1.379(4)
C6B C7B 1.519(5)
O7B C24B 1.394(4)
C7B C9B 1.528(5)
C7B C29B 1.535(5)
C7B H7B1 1.0000
O8B C26B 1.376(4)
C8B C9B 1.393(5)
C8B C13B 1.394(5)
C8B H8B 0.9500
C9B C10B 1.392(5)
C10B C11B 1.383(5)
C11B C12B 1.383(5)
C11B H11B 0.9500
C12B C13B 1.393(5)
C13B C14B 1.528(5)
C14B C32B 1.533(5)
C14B C16B 1.534(5)
C14B H14B 1.0000
C15B C16B 1.387(5)
C15B C20B 1.390(5)
C15B H15B 0.9500
C16B C17B 1.388(5)
C17B C18B 1.385(5)
C18B C19B 1.392(5)
C18B H18B 0.9500
C19B C20B 1.394(5)
C20B C21B 1.527(5)
C21B C35B 1.526(5)
C21B C23B 1.527(5)
C21B H21B 1.0000
C22B C27B 1.393(5)
C22B C23B 1.401(5)
C22B H22B 0.9500
C23B C24B 1.388(5)
C24B C25B 1.382(5)
C25B C26B 1.389(5)
C25B H25B 0.9500
C26B C27B 1.394(5)
C27B C28B 1.532(5)
C28B C38B 1.526(5)
C28B H28B 1.0000
C29B C30B 1.527(5)
C29B H29C 0.9900
C29B H29D 0.9900
C30B C31B 1.532(5)
C30B H30C 0.9900
C30B H30D 0.9900
C31B H31D 0.9800
C31B H31E 0.9800
C31B H31F 0.9800
C32B C33B 1.537(5)
C32B H32C 0.9900
C32B H32D 0.9900
C33B C34B 1.517(6)
C33B H33C 0.9900
C33B H33D 0.9900
C34B H34D 0.9800
C34B H34E 0.9800
C34B H34F 0.9800
C35B C36Y 1.48(3)
C35B C36B 1.60(3)
C35B H35C 0.9900
C35B H35D 0.9900
C36B C37B 1.55(3)
C36B H36C 0.9900
C36B H36D 0.9900
C37B H37G 0.9800
C37B H37H 0.9800
C37B H37I 0.9800
C38B C39B 1.526(5)
C38B H38C 0.9900
C38B H38D 0.9900
C39B C40B 1.514(5)
C39B H39A 0.9900
C39B H39B 0.9900
C40B H40G 0.9800
C40B H40H 0.9800
C40B H40I 0.9800
N1C C5C 1.335(5)
N1C C1C 1.337(5)
C1C C2C 1.386(5)
C1C H1C 0.9500
N2C C10C 1.339(4)
N2C C6C 1.344(5)
C2C C3C 1.390(5)
C2C H2C 0.9500
C3C C4C 1.391(5)
C3C C8C 1.485(5)
C4C C5C 1.382(5)
C4C H4C 0.9500
C5C H5C 0.9500
C6C C7C 1.389(5)
C6C H6C 0.9500
C7C C8C 1.388(5)
C7C H7C 0.9500
C8C C9C 1.386(5)
C9C C10C 1.382(5)
C9C H9C 0.9500
C10C H10C 0.9500
N1D C1D 1.333(5)
N1D C5D 1.343(4)
C1D C2D 1.382(5)
C1D H1D 0.9500
N2D C10D 1.332(5)
N2D C6D 1.334(4)
C2D C3D 1.393(5)
C2D H2D 0.9500
C3D C4D 1.385(5)
C3D C8D 1.485(4)
C4D C5D 1.380(5)
C4D H4D 0.9500
C5D H5D 0.9500
C6D C7D 1.376(5)
C6D H6D 0.9500
C7D C8D 1.389(5)
C7D H7D 0.9500
C8D C9D 1.385(5)
C9D C10D 1.371(5)
C9D H9D 0.9500
C10D H10D 0.9500
N1E C1E 1.333(4)
N1E C5E 1.338(4)
C1E C2E 1.378(5)
C1E H1E 0.9500
N2E C6E 1.333(4)
N2E C10E 1.341(5)
C2E C3E 1.390(5)
C2E H2E 0.9500
C3E C4E 1.382(4)
C3E C8E 1.487(4)
C4E C5E 1.385(4)
C4E H4E 0.9500
C5E H5E 0.9500
C6E C7E 1.383(5)
C6E H6E 0.9500
C7E C8E 1.392(5)
C7E H7E 0.9500
C8E C9E 1.394(5)
C9E C10E 1.377(5)
C9E H9E 0.9500
C10E H10E 0.9500
O1F C1F 1.393(6)
C1F C2F 1.294(8)
C1F H1F1 0.9900
C1F H1F2 0.9900
C2F H2F1 0.9800
C2F H2F2 0.9800
C2F H2F3 0.9800
O1G C1G 1.389(6)
C1G C2G 1.501(7)
C1G H1G1 0.9900
C1G H1G2 0.9900
C2G H2G1 0.9800
C2G H2G2 0.9800
C2G H2G3 0.9800
O1H C1H 1.445(11)
C1H C2H 1.431(16)
C1H H1H1 0.9900
C1H H1H2 0.9900
O1I C1I 1.433(11)
C1I C2I 1.456(14)
C1I H1I1 0.9900
C1I H1I2 0.9900
C2I H2I1 0.9800
C2I H2I2 0.9800
C2I H2I3 0.9800
C35X C36X 1.316(11)
C36X C37X 1.499(9)
C36X H36E 0.9900
C36X H36F 0.9900
C37X H37J 0.9800
C37X H37K 0.9800
C37X H37L 0.9800

loop_
_geom_torsion_atom_site_label_1
_geom_torsion_atom_site_label_2
_geom_torsion_atom_site_label_3
_geom_torsion_atom_site_label_4
_geom_torsion
C6A C1A C2A C3A 2.3(5)
C6A C1A C2A C28A -175.4(3)
C1A C2A C3A O1A 177.5(3)
C28A C2A C3A O1A -4.7(5)
C1A C2A C3A C4A -3.2(5)
C28A C2A C3A C4A 174.7(3)
O1A C3A C4A C5A -179.9(3)
C2A C3A C4A C5A 0.7(5)
C3A C4A C5A O2A -178.7(3)
C3A C4A C5A C6A 2.8(5)
C2A C1A C6A C5A 0.9(5)
C2A C1A C6A C7A -178.4(3)
O2A C5A C6A C1A 178.0(3)
C4A C5A C6A C1A -3.5(5)
O2A C5A C6A C7A -2.6(5)
C4A C5A C6A C7A 175.9(3)
C1A C6A C7A C9A -93.9(4)
C5A C6A C7A C9A 86.7(4)
C1A C6A C7A C29A 34.2(5)
C5A C6A C7A C29A -145.2(3)
C13A C8A C9A C10A -0.3(5)
C13A C8A C9A C7A 178.4(3)
C6A C7A C9A C8A 53.5(5)
C29A C7A C9A C8A -75.6(4)
C6A C7A C9A C10A -127.8(4)
C29A C7A C9A C10A 103.1(4)
C8A C9A C10A O3A 180.0(3)
C7A C9A C10A O3A 1.2(5)
C8A C9A C10A C11A -2.2(5)
C7A C9A C10A C11A 179.0(3)
O3A C10A C11A C12A -179.8(3)
C9A C10A C11A C12A 2.5(5)
C10A C11A C12A O4A -178.4(3)
C10A C11A C12A C13A -0.2(5)
O4A C12A C13A C8A 176.0(3)
C11A C12A C13A C8A -2.2(5)
O4A C12A C13A C14A -3.7(5)
C11A C12A C13A C14A 178.1(3)
C9A C8A C13A C12A 2.5(5)
C9A C8A C13A C14A -177.8(3)
C12A C13A C14A C16A 109.3(3)
C8A C13A C14A C16A -70.4(4)
C12A C13A C14A C32A -123.1(3)
C8A C13A C14A C32A 57.3(4)
C20A C15A C16A C17A 2.9(5)
C20A C15A C16A C14A -177.0(3)
C13A C14A C16A C15A 111.7(4)
C32A C14A C16A C15A -14.4(5)
C13A C14A C16A C17A -68.1(4)
C32A C14A C16A C17A 165.8(3)
C15A C16A C17A O5A 174.7(3)
C14A C16A C17A O5A -5.5(5)
C15A C16A C17A C18A -4.8(5)
C14A C16A C17A C18A 175.0(3)
O5A C17A C18A C19A -177.7(3)
C16A C17A C18A C19A 1.8(5)
C17A C18A C19A O6A -178.7(3)
C17A C18A C19A C20A 3.5(5)
C16A C15A C20A C19A 2.1(5)
C16A C15A C20A C21A -178.6(3)
O6A C19A C20A C15A 176.7(3)
C18A C19A C20A C15A -5.3(5)
O6A C19A C20A C21A -2.5(4)
C18A C19A C20A C21A 175.4(3)
C15A C20A C21A C35X 35.2(6)
C19A C20A C21A C35X -145.5(5)
C15A C20A C21A C23A -97.6(4)
C19A C20A C21A C23A 81.6(4)
C15A C20A C21A C35A 21.9(6)
C19A C20A C21A C35A -158.8(5)
C27A C22A C23A C24A 0.2(6)
C27A C22A C23A C21A 177.4(3)
C35X C21A C23A C22A -78.9(6)
C20A C21A C23A C22A 55.2(5)
C35A C21A C23A C22A -64.5(6)
C35X C21A C23A C24A 98.2(6)
C20A C21A C23A C24A -127.8(4)
C35A C21A C23A C24A 112.6(6)
C22A C23A C24A O7A 177.8(3)
C21A C23A C24A O7A 0.6(5)
C22A C23A C24A C25A -2.7(6)
C21A C23A C24A C25A -179.9(3)
O7A C24A C25A C26A -178.7(3)
C23A C24A C25A C26A 1.8(6)
C24A C25A C26A O8A -177.4(3)
C24A C25A C26A C27A 1.6(6)
C23A C22A C27A C26A 3.1(6)
C23A C22A C27A C28A -174.0(4)
C25A C26A C27A C22A -3.9(6)
O8A C26A C27A C22A 175.1(3)
C25A C26A C27A C28A 173.1(4)
O8A C26A C27A C28A -7.9(6)
C1A C2A C28A C27A 111.1(4)
C3A C2A C28A C27A -66.5(4)
C1A C2A C28A C38A -14.6(5)
C3A C2A C28A C38A 167.7(3)
C22A C27A C28A C2A -73.4(5)
C26A C27A C28A C2A 109.7(4)
C22A C27A C28A C38A 55.3(5)
C26A C27A C28A C38A -121.6(4)
C6A C7A C29A C30A 176.5(3)
C9A C7A C29A C30A -55.2(4)
C7A C29A C30A C31A -161.9(4)
C16A C14A C32A C33A -174.8(3)
C13A C14A C32A C33A 59.3(4)
C14A C32A C33A C34A 62.6(4)
C35X C21A C35A C36A -43(2)
C23A C21A C35A C36A -157.3(6)
C20A C21A C35A C36A 81.4(7)
C21A C35A C36A C37A 30.7(14)
C2A C28A C38A C39A -177.5(7)
C27A C28A C38A C39A 56.5(7)
C2A C28A C38A C7 176.8(10)
C27A C28A C38A C7 50.8(11)
C40A C7 C38A C39A -43(19)
C40A C7 C38A C28A 73(2)
C28A C38A C39A C40 -178.1(11)
C7 C38A C39A C40 -112(21)
C6B C1B C2B C3B -1.3(5)
C6B C1B C2B C28B 176.7(3)
C1B C2B C3B O1B 179.1(3)
C28B C2B C3B O1B 1.0(5)
C1B C2B C3B C4B 2.1(5)
C28B C2B C3B C4B -176.0(3)
O1B C3B C4B C5B -178.7(3)
C2B C3B C4B C5B -1.4(5)
C3B C4B C5B O2B 179.1(3)
C3B C4B C5B C6B -0.1(5)
C2B C1B C6B C5B -0.1(5)
C2B C1B C6B C7B 177.5(3)
O2B C5B C6B C1B -178.3(3)
C4B C5B C6B C1B 0.9(5)
O2B C5B C6B C7B 4.0(5)
C4B C5B C6B C7B -176.8(3)
C1B C6B C7B C9B -98.3(4)
C5B C6B C7B C9B 79.2(4)
C1B C6B C7B C29B 30.0(4)
C5B C6B C7B C29B -152.4(3)
C13B C8B C9B C10B -1.6(5)
C13B C8B C9B C7B 179.0(3)
C6B C7B C9B C10B -106.0(4)
C29B C7B C9B C10B 124.3(3)
C6B C7B C9B C8B 73.3(4)
C29B C7B C9B C8B -56.4(4)
C8B C9B C10B C11B 0.6(5)
C7B C9B C10B C11B 179.9(3)
C8B C9B C10B O3B -177.1(3)
C7B C9B C10B O3B 2.3(5)
O3B C10B C11B C12B 178.4(3)
C9B C10B C11B C12B 0.9(5)
C10B C11B C12B O4B -178.3(3)
C10B C11B C12B C13B -1.3(5)
C11B C12B C13B C8B 0.3(5)
O4B C12B C13B C8B 177.3(3)
C11B C12B C13B C14B -178.4(3)
O4B C12B C13B C14B -1.4(5)
C9B C8B C13B C12B 1.2(5)
C9B C8B C13B C14B 179.9(3)
C12B C13B C14B C32B -126.6(4)
C8B C13B C14B C32B 54.8(5)
C12B C13B C14B C16B 104.6(4)
C8B C13B C14B C16B -74.0(4)
C20B C15B C16B C17B -2.2(5)
C20B C15B C16B C14B 178.2(3)
C13B C14B C16B C15B 103.1(4)
C32B C14B C16B C15B -25.1(4)
C13B C14B C16B C17B -76.5(4)
C32B C14B C16B C17B 155.4(3)
C15B C16B C17B C18B 2.6(5)
C14B C16B C17B C18B -177.8(3)
C15B C16B C17B O5B -178.2(3)
C14B C16B C17B O5B 1.4(5)
C16B C17B C18B C19B -0.8(5)
O5B C17B C18B C19B 180.0(3)
C17B C18B C19B O6B 178.4(3)
C17B C18B C19B C20B -1.6(5)
C16B C15B C20B C19B 0.0(5)
C16B C15B C20B C21B 178.4(3)
O6B C19B C20B C15B -178.0(3)
C18B C19B C20B C15B 2.0(5)
O6B C19B C20B C21B 3.6(5)
C18B C19B C20B C21B -176.4(3)
C15B C20B C21B C35B 25.4(4)
C19B C20B C21B C35B -156.3(3)
C15B C20B C21B C23B -100.3(4)
C19B C20B C21B C23B 78.1(4)
C27B C22B C23B C24B -2.0(5)
C27B C22B C23B C21B 179.8(3)
C35B C21B C23B C24B 130.1(3)
C20B C21B C23B C24B -102.8(4)
C35B C21B C23B C22B -51.7(4)
C20B C21B C23B C22B 75.3(4)
C22B C23B C24B C25B 2.1(5)
C21B C23B C24B C25B -179.7(3)
C22B C23B C24B O7B -176.7(3)
C21B C23B C24B O7B 1.6(5)
C23B C24B C25B C26B -1.4(5)
O7B C24B C25B C26B 177.3(3)
C24B C25B C26B O8B -176.9(3)
C24B C25B C26B C27B 0.5(5)
C23B C22B C27B C26B 1.1(5)
C23B C22B C27B C28B 179.3(3)
O8B C26B C27B C22B 177.1(3)
C25B C26B C27B C22B -0.4(5)
O8B C26B C27B C28B -1.1(4)
C25B C26B C27B C28B -178.5(3)
C3B C2B C28B C38B 153.9(3)
C1B C2B C28B C38B -24.1(4)
C3B C2B C28B C27B -78.1(4)
C1B C2B C28B C27B 104.0(4)
C22B C27B C28B C2B -73.4(4)
C26B C27B C28B C2B 104.7(3)
C22B C27B C28B C38B 55.8(4)
C26B C27B C28B C38B -126.1(3)
C6B C7B C29B C30B 64.6(4)
C9B C7B C29B C30B -168.4(3)
C7B C29B C30B C31B 172.7(3)
C13B C14B C32B C33B 169.6(3)
C16B C14B C32B C33B -63.1(4)
C14B C32B C33B C34B 175.3(4)
C20B C21B C35B C36Y 174.2(8)
C23B C21B C35B C36Y -60.9(9)
C20B C21B C35B C36B 173.0(10)
C23B C21B C35B C36B -62.1(10)
C36Y C35B C36B C37B -1(8)
C21B C35B C36B C37B 172.7(9)
C2B C28B C38B C39B -167.2(3)
C27B C28B C38B C39B 65.7(4)
C28B C38B C39B C40B 62.9(4)
C5C N1C C1C C2C -1.1(5)
N1C C1C C2C C3C 1.0(6)
C1C C2C C3C C4C -0.1(5)
C1C C2C C3C C8C -178.4(3)
C2C C3C C4C C5C -0.7(5)
C8C C3C C4C C5C 177.7(3)
C1C N1C C5C C4C 0.3(5)
C3C C4C C5C N1C 0.6(6)
C10C N2C C6C C7C -0.8(5)
N2C C6C C7C C8C -0.2(5)
C6C C7C C8C C9C 1.5(5)
C6C C7C C8C C3C -178.4(3)
C2C C3C C8C C9C 150.3(4)
C4C C3C C8C C9C -28.0(5)
C2C C3C C8C C7C -29.8(5)
C4C C3C C8C C7C 151.9(3)
C7C C8C C9C C10C -1.8(5)
C3C C8C C9C C10C 178.1(3)
C6C N2C C10C C9C 0.5(5)
C8C C9C C10C N2C 0.8(5)
C5D N1D C1D C2D -2.0(5)
N1D C1D C2D C3D -0.1(5)
C1D C2D C3D C4D 2.1(5)
C1D C2D C3D C8D -176.3(3)
C2D C3D C4D C5D -2.0(5)
C8D C3D C4D C5D 176.4(3)
C1D N1D C5D C4D 2.1(5)
C3D C4D C5D N1D -0.1(5)
C10D N2D C6D C7D -0.8(6)
N2D C6D C7D C8D 2.2(5)
C6D C7D C8D C9D -2.0(5)
C6D C7D C8D C3D 176.7(3)
C4D C3D C8D C9D 33.5(5)
C2D C3D C8D C9D -148.1(4)
C4D C3D C8D C7D -145.1(3)
C2D C3D C8D C7D 33.2(5)
C7D C8D C9D C10D 0.5(6)
C3D C8D C9D C10D -178.2(4)
C6D N2D C10D C9D -0.8(6)
C8D C9D C10D N2D 0.9(7)
C5E N1E C1E C2E 2.3(5)
N1E C1E C2E C3E -1.3(5)
C1E C2E C3E C4E -1.3(5)
C1E C2E C3E C8E 176.2(3)
C2E C3E C4E C5E 2.7(5)
C8E C3E C4E C5E -174.8(3)
C1E N1E C5E C4E -0.8(5)
C3E C4E C5E N1E -1.8(5)
C10E N2E C6E C7E 0.9(5)
N2E C6E C7E C8E -1.9(5)
C6E C7E C8E C9E 1.3(5)
C6E C7E C8E C3E -177.0(3)
C4E C3E C8E C7E 133.4(3)
C2E C3E C8E C7E -44.0(5)
C4E C3E C8E C9E -44.8(5)
C2E C3E C8E C9E 137.8(3)
C7E C8E C9E C10E 0.2(5)
C3E C8E C9E C10E 178.4(3)
C6E N2E C10E C9E 0.7(5)
C8E C9E C10E N2E -1.2(5)
C23A C21A C35X C36X -47.5(10)
C20A C21A C35X C36X -179.2(7)
C35A C21A C35X C36X -119(3)
C21A C35X C36X C37X -84.1(9)
C21B C35B C36Y C37 89(3)
C36B C35B C36Y C37 96(10)
